data_7232989
loop_
_publ_author_name
'Dong, Ying'
'Jv, Jing-Jing'
'Li, Yue'
'Li, Wen-Han'
'Chen, Yun-Qi'
'Sun, Qian'
'Ma, Jian-Ping'
'Dong, Yu-Bin'

_publ_section_title
;
 Nickel-metalated porous organic polymer for Suzuki--Miyaura
 cross-coupling reaction
;
_journal_issue 35
_journal_name_full 'RSC Advances'
_journal_page_first 20266
_journal_paper_doi 10.1039/C9RA03679B
_journal_volume 9
_journal_year 2019
_chemical_formula_moiety 'C28 H38 I2 N2'
_chemical_formula_sum 'C28 H38 I2 N2'
_chemical_formula_weight 656.40
_space_group_crystal_system monoclinic
_space_group_IT_number 14
_space_group_name_Hall '-P 2ybc'
_space_group_name_H-M_alt 'P 1 21/c 1'
_symmetry_space_group_name_Hall '-P 2ybc'
_symmetry_space_group_name_H-M 'P 1 21/c 1'
_atom_sites_solution_hydrogens geom
_atom_sites_solution_primary iterative
_atom_sites_solution_secondary difmap
_audit_creation_date 2019-03-15
_audit_creation_method
;
  Olex2 1.2
  (compiled Apr 23 2013 17:54:37, GUI svn.r4466)
;
_audit_update_record
;
2019-03-30 deposited with the CCDC.    2019-06-21 downloaded from the CCDC.
;
_cell_angle_alpha 90.00
_cell_angle_beta 105.541(3)
_cell_angle_gamma 90.00
_cell_formula_units_Z 2
_cell_length_a 9.6628(3)
_cell_length_b 17.8319(5)
_cell_length_c 8.5916(3)
_cell_measurement_reflns_used 2737
_cell_measurement_temperature 200.00(10)
_cell_measurement_theta_max 70.8330
_cell_measurement_theta_min 7.8740
_cell_volume 1426.26(8)
_computing_cell_refinement 'CrysAlisPro 1.171.38.41 (Rigaku OD, 2015)'
_computing_data_collection 'CrysAlisPro 1.171.38.41 (Rigaku OD, 2015)'
_computing_data_reduction 'CrysAlisPro 1.171.38.41 (Rigaku OD, 2015)'
_computing_molecular_graphics
;
O. V. Dolomanov, L. J. Bourhis, R. J. Gildea, J. A. K. Howard and H. Puschmann,
OLEX2: a complete structure solution, refinement and analysis program.
J. Appl. Cryst. (2009). 42, 339-341.
;
_computing_publication_material
;
O. V. Dolomanov, L. J. Bourhis, R. J. Gildea, J. A. K. Howard and H. Puschmann,
OLEX2: a complete structure solution, refinement and analysis program.
J. Appl. Cryst. (2009). 42, 339-341.
;
_computing_structure_refinement
;
XL, G.M. Sheldrick, Acta Cryst.
(2008). A64, 112-122
;
_computing_structure_solution
;
olex2.solve (L.J. Bourhis, O.V. Dolomanov, R.J. Gildea, J.A.K. Howard,
H. Puschmann, in preparation, 2011)
;
_diffrn_ambient_environment N~2~
_diffrn_ambient_temperature 200.00(10)
_diffrn_detector 'CCD plate'
_diffrn_detector_area_resol_mean 16.0793
_diffrn_detector_type Eos
_diffrn_measured_fraction_theta_full 0.9989
_diffrn_measured_fraction_theta_max 0.9787
_diffrn_measurement_details
;
List of Runs (angles in degrees, time in seconds):

  # Type    Start    End  Width  t~exp~   \w     \q     \k     \f   Frames
#--------------------------------------------------------------------------
  1  \w     30.00  56.00   1.00    1.00    --    0.00  57.00  90.00   26
  2  \w     37.00  69.00   1.00    1.00    --    0.00  57.00 120.00   32
  3  \w     26.00 123.00   1.00    1.00    --   54.00  77.00 150.00   97
  4  \w     32.00  68.00   1.00    1.00    --   54.00 -57.00 150.00   36
  5  \w     43.00 138.00   1.00    1.00    --  108.00 -77.00 120.00   95
  6  \w     83.00 110.00   1.00    1.00    --  108.00-111.00  90.00   27
  7  \w     69.00 102.00   1.00    1.00    --   54.00-125.00  30.00   33
  8  \w     47.00  84.00   1.00    1.00    --  108.00-111.00 120.00   37
  9  \w     38.00  77.00   1.00    1.00    --  108.00-111.00  90.00   39
 10  \w     -4.00  72.00   1.00    1.00    --   54.00 -57.00  30.00   76
 11  \w     92.00 140.00   1.00    1.00    --  108.00 -25.00 -90.00   48
 12  \w     85.00 111.00   1.00    1.00    --   54.00  57.00-150.00   26
 13  \w    112.00 175.00   1.00    1.00    --  108.00  77.00-120.00   63
 14  \w    103.00 153.00   1.00    1.00    --  108.00 111.00 -60.00   50
 15  \w     36.00 141.00   1.00    1.00    --  108.00 -25.00-180.00  105
 16  \w     89.00 114.00   1.00    1.00    --  108.00-111.00-180.00   25
 17  \w     38.00  63.00   1.00    1.00    --  108.00 -25.00 -90.00   25
 18  \w    -20.00   7.00   1.00    1.00    --    0.00  57.00 120.00   27
 19  \w    -14.00  13.00   1.00    1.00    --    0.00  57.00  90.00   27
;
_diffrn_measurement_device 'four-circle diffractometer'
_diffrn_measurement_device_type 'SuperNova, Dual, Cu at zero, Eos'
_diffrn_measurement_method '\w scans'
_diffrn_orient_matrix_type 'CrysAlisPro convention (1999,Acta A55,543-557)'
_diffrn_orient_matrix_UB_11 0.0978980000
_diffrn_orient_matrix_UB_12 0.0697084000
_diffrn_orient_matrix_UB_13 0.0280966000
_diffrn_orient_matrix_UB_21 0.1333768000
_diffrn_orient_matrix_UB_22 -0.0509707000
_diffrn_orient_matrix_UB_23 0.0504182000
_diffrn_orient_matrix_UB_31 0.0068127000
_diffrn_orient_matrix_UB_32 -0.0034601000
_diffrn_orient_matrix_UB_33 -0.1767797000
_diffrn_radiation_monochromator mirror
_diffrn_radiation_probe x-ray
_diffrn_radiation_type 'Cu K\a'
_diffrn_radiation_wavelength 1.54184
_diffrn_reflns_av_R_equivalents 0.0861
_diffrn_reflns_av_unetI/netI 0.0691
_diffrn_reflns_limit_h_max 10
_diffrn_reflns_limit_h_min -11
_diffrn_reflns_limit_k_max 21
_diffrn_reflns_limit_k_min -21
_diffrn_reflns_limit_l_max 10
_diffrn_reflns_limit_l_min -7
_diffrn_reflns_number 5003
_diffrn_reflns_theta_full 67.00
_diffrn_reflns_theta_max 67.02
_diffrn_reflns_theta_min 4.75
_diffrn_source 'micro-focus sealed X-ray tube'
_diffrn_source_type 'SuperNova (Cu) X-ray Source'
_exptl_absorpt_coefficient_mu 17.429
_exptl_absorpt_correction_T_max 1.00000
_exptl_absorpt_correction_T_min 0.11670
_exptl_absorpt_correction_type multi-scan
_exptl_absorpt_process_details
;
CrysAlisPro 1.171.38.41 (Rigaku Oxford Diffraction, 2015)
Empirical absorption correction using spherical harmonics,
 implemented in SCALE3 ABSPACK scaling algorithm.
;
_exptl_crystal_colour yellow
_exptl_crystal_density_diffrn 1.528
_exptl_crystal_density_method 'not measured'
_exptl_crystal_description plate
_exptl_crystal_F_000 652
_exptl_crystal_size_max 0.29
_exptl_crystal_size_mid 0.13
_exptl_crystal_size_min 0.02
_refine_diff_density_max 2.317
_refine_diff_density_min -2.204
_refine_diff_density_rms 0.314
_refine_ls_extinction_method none
_refine_ls_goodness_of_fit_ref 1.098
_refine_ls_hydrogen_treatment mixed
_refine_ls_matrix_type full
_refine_ls_number_parameters 150
_refine_ls_number_reflns 2547
_refine_ls_number_restraints 0
_refine_ls_restrained_S_all 1.098
_refine_ls_R_factor_all 0.0926
_refine_ls_R_factor_gt 0.0902
_refine_ls_shift/su_max 0.001
_refine_ls_shift/su_mean 0.000
_refine_ls_structure_factor_coef Fsqd
_refine_ls_weighting_details 'calc w=1/[\s^2^(Fo^2^)+(0.1874P)^2^+0.3721P] where P=(Fo^2^+2Fc^2^)/3'
_refine_ls_weighting_scheme calc
_refine_ls_wR_factor_gt 0.2424
_refine_ls_wR_factor_ref 0.2483
_reflns_number_gt 2299
_reflns_number_total 2547
_reflns_threshold_expression >2sigma(I)
_cod_data_source_file c9ra03679b2.cif
_cod_data_source_block 11
_cod_database_code 7232989
_reflns_odcompleteness_completeness 99.89
_reflns_odcompleteness_iscentric 1
_reflns_odcompleteness_theta 66.97
_olex2_refinement_description
;
1. Fixed Uiso
 At 1.2 times of:
  All C(H) groups
 At 1.5 times of:
  All C(H,H,H) groups
2.a Ternary CH refined with riding coordinates:
 C2(H2), C10(H10)
2.b Aromatic/amide H refined with riding coordinates:
 C5(H5), C7(H7)
2.c Idealised Me refined as rotating group:
 C1(H1A,H1B,H1C), C3(H3A,H3B,H3C), C11(H11A,H11B,H11C), C12(H12A,H12B,H12C),
 C14(H14A,H14B,H14C)
;
_oxdiff_exptl_absorpt_empirical_details
;
Empirical correction (ABSPACK) includes:
- Absorption correction using spherical harmonics
- Frame scaling
;
_oxdiff_exptl_absorpt_empirical_full_max 2.892
_oxdiff_exptl_absorpt_empirical_full_min 0.365

loop_
_space_group_symop_id
_space_group_symop_operation_xyz
1 'x, y, z'
2 '-x, y+1/2, -z+1/2'
3 '-x, -y, -z'
4 'x, -y-1/2, z-1/2'

loop_
_atom_site_label
_atom_site_type_symbol
_atom_site_fract_x
_atom_site_fract_y
_atom_site_fract_z
_atom_site_U_iso_or_equiv
_atom_site_adp_type
_atom_site_occupancy
_atom_site_symmetry_multiplicity
_atom_site_calc_flag
_atom_site_refinement_flags
C1 C 0.4602(8) 0.0409(5) -0.2833(10) 0.0334(17) Uani 1 1 d .
H1A H 0.4283 0.0061 -0.2151 0.050 Uiso 1 1 calc R
H1B H 0.4526 0.0181 -0.3866 0.050 Uiso 1 1 calc R
H1C H 0.4015 0.0851 -0.2975 0.050 Uiso 1 1 calc R
C2 C 0.6166(7) 0.0621(4) -0.2052(8) 0.0217(13) Uani 1 1 d .
H2 H 0.6738 0.0160 -0.1902 0.026 Uiso 1 1 calc R
C3 C 0.6696(8) 0.1133(5) -0.3225(9) 0.0348(17) Uani 1 1 d .
H3A H 0.6088 0.1566 -0.3479 0.052 Uiso 1 1 calc R
H3B H 0.6665 0.0862 -0.4200 0.052 Uiso 1 1 calc R
H3C H 0.7665 0.1288 -0.2727 0.052 Uiso 1 1 calc R
C4 C 0.6414(7) 0.0996(3) -0.0427(8) 0.0178(13) Uani 1 1 d .
C5 C 0.5282(6) 0.1284(3) 0.0134(8) 0.0198(13) Uani 1 1 d .
H5 H 0.4343 0.1232 -0.0501 0.024 Uiso 1 1 calc R
C6 C 0.5536(7) 0.1647(3) 0.1621(9) 0.0216(14) Uani 1 1 d .
C7 C 0.6931(7) 0.1765(4) 0.2527(8) 0.0224(14) Uani 1 1 d .
H7 H 0.7102 0.2029 0.3493 0.027 Uiso 1 1 calc R
C8 C 0.8085(7) 0.1495(4) 0.2013(8) 0.0184(13) Uani 1 1 d .
C9 C 0.7818(7) 0.1075(3) 0.0575(8) 0.0176(13) Uani 1 1 d .
C10 C 0.9627(7) 0.1608(4) 0.3030(8) 0.0193(14) Uani 1 1 d .
H10 H 1.0253 0.1531 0.2315 0.023 Uiso 1 1 calc R
C11 C 1.0093(12) 0.1070(7) 0.4386(14) 0.062(3) Uani 1 1 d .
H11A H 0.9475 0.1114 0.5089 0.092 Uiso 1 1 calc R
H11B H 1.1063 0.1179 0.4979 0.092 Uiso 1 1 calc R
H11C H 1.0041 0.0569 0.3966 0.092 Uiso 1 1 calc R
C12 C 0.9871(10) 0.2418(5) 0.3670(16) 0.059(3) Uani 1 1 d .
H12A H 0.9449 0.2479 0.4554 0.088 Uiso 1 1 calc R
H12B H 0.9433 0.2762 0.2822 0.088 Uiso 1 1 calc R
H12C H 1.0883 0.2516 0.4035 0.088 Uiso 1 1 calc R
C13 C 0.9361(6) 0.0113(4) 0.0289(7) 0.0166(13) Uani 1 1 d .
C14 C 0.8685(8) -0.0467(4) 0.1122(10) 0.0283(16) Uani 1 1 d .
H14A H 0.7840 -0.0261 0.1346 0.042 Uiso 1 1 calc R
H14B H 0.9356 -0.0613 0.2116 0.042 Uiso 1 1 calc R
H14C H 0.8426 -0.0898 0.0435 0.042 Uiso 1 1 calc R
I1 I 0.37921(5) 0.20005(3) 0.24157(6) 0.0386(4) Uani 1 1 d .
N1 N 0.8983(5) 0.0802(3) 0.0056(6) 0.0185(11) Uani 1 1 d .

loop_
_atom_site_aniso_label
_atom_site_aniso_U_11
_atom_site_aniso_U_22
_atom_site_aniso_U_33
_atom_site_aniso_U_23
_atom_site_aniso_U_13
_atom_site_aniso_U_12
C1 0.020(3) 0.050(4) 0.031(4) -0.017(4) 0.009(3) -0.010(3)
C2 0.015(3) 0.032(4) 0.019(3) -0.005(3) 0.005(2) -0.005(3)
C3 0.032(4) 0.046(4) 0.023(4) -0.005(3) 0.002(3) -0.015(3)
C4 0.015(3) 0.017(3) 0.020(3) 0.001(2) 0.002(2) 0.003(2)
C5 0.008(3) 0.021(3) 0.031(3) 0.003(3) 0.005(2) 0.003(2)
C6 0.014(3) 0.019(3) 0.030(4) -0.002(3) 0.003(3) 0.008(2)
C7 0.019(3) 0.030(3) 0.020(3) -0.009(3) 0.008(3) -0.008(3)
C8 0.016(3) 0.023(3) 0.014(3) 0.002(3) 0.002(2) 0.003(2)
C9 0.014(3) 0.017(3) 0.021(3) 0.003(2) 0.004(2) 0.004(2)
C10 0.011(3) 0.020(3) 0.021(3) -0.003(3) -0.006(2) -0.001(2)
C11 0.043(6) 0.075(7) 0.050(6) 0.037(6) -0.015(4) -0.003(5)
C12 0.031(4) 0.031(4) 0.104(9) -0.032(5) 0.000(5) -0.006(4)
C13 0.009(3) 0.025(3) 0.014(3) -0.003(2) 0.000(2) 0.001(2)
C14 0.020(3) 0.022(3) 0.046(4) 0.003(3) 0.013(3) 0.001(3)
I1 0.0202(5) 0.0554(6) 0.0423(5) -0.0183(2) 0.0117(3) 0.00414(17)
N1 0.014(2) 0.018(2) 0.023(3) -0.001(2) 0.005(2) 0.002(2)

loop_
_atom_type_symbol
_atom_type_description
_atom_type_scat_dispersion_real
_atom_type_scat_dispersion_imag
_atom_type_scat_source
C C 0.0181 0.0091 'International Tables Vol C Tables 4.2.6.8 and 6.1.1.4'
H H 0.0000 0.0000 'International Tables Vol C Tables 4.2.6.8 and 6.1.1.4'
N N 0.0311 0.0180 'International Tables Vol C Tables 4.2.6.8 and 6.1.1.4'
I I -0.3257 6.8362 'International Tables Vol C Tables 4.2.6.8 and 6.1.1.4'

loop_
_geom_angle_atom_site_label_1
_geom_angle_atom_site_label_2
_geom_angle_atom_site_label_3
_geom_angle
_geom_angle_site_symmetry_3
H1A C1 H1B 109.5 .
H1A C1 H1C 109.5 .
H1B C1 H1C 109.5 .
C2 C1 H1A 109.5 .
C2 C1 H1B 109.5 .
C2 C1 H1C 109.5 .
C1 C2 H2 107.8 .
C1 C2 C3 108.7(6) .
C3 C2 H2 107.8 .
C4 C2 C1 114.2(5) .
C4 C2 H2 107.8 .
C4 C2 C3 110.2(6) .
C2 C3 H3A 109.5 .
C2 C3 H3B 109.5 .
C2 C3 H3C 109.5 .
H3A C3 H3B 109.5 .
H3A C3 H3C 109.5 .
H3B C3 H3C 109.5 .
C5 C4 C2 122.3(6) .
C5 C4 C9 117.7(6) .
C9 C4 C2 120.0(6) .
C4 C5 H5 119.3 .
C6 C5 C4 121.5(5) .
C6 C5 H5 119.3 .
C5 C6 I1 118.9(4) .
C7 C6 C5 119.5(6) .
C7 C6 I1 121.6(5) .
C6 C7 H7 119.6 .
C6 C7 C8 120.9(6) .
C8 C7 H7 119.6 .
C7 C8 C9 119.3(6) .
C7 C8 C10 121.0(6) .
C9 C8 C10 119.6(6) .
C4 C9 C8 120.7(6) .
N1 C9 C4 119.7(6) .
N1 C9 C8 119.2(6) .
C8 C10 H10 107.1 .
C8 C10 C12 111.2(5) .
C11 C10 C8 114.1(6) .
C11 C10 H10 107.1 .
C11 C10 C12 109.9(8) .
C12 C10 H10 107.1 .
C10 C11 H11A 109.5 .
C10 C11 H11B 109.5 .
C10 C11 H11C 109.5 .
H11A C11 H11B 109.5 .
H11A C11 H11C 109.5 .
H11B C11 H11C 109.5 .
C10 C12 H12A 109.5 .
C10 C12 H12B 109.5 .
C10 C12 H12C 109.5 .
H12A C12 H12B 109.5 .
H12A C12 H12C 109.5 .
H12B C12 H12C 109.5 .
C14 C13 C13 118.3(7) 3_755
N1 C13 C13 115.4(7) 3_755
N1 C13 C14 126.3(6) .
C13 C14 H14A 109.5 .
C13 C14 H14B 109.5 .
C13 C14 H14C 109.5 .
H14A C14 H14B 109.5 .
H14A C14 H14C 109.5 .
H14B C14 H14C 109.5 .
C13 N1 C9 120.0(6) .

loop_
_geom_bond_atom_site_label_1
_geom_bond_atom_site_label_2
_geom_bond_distance
_geom_bond_site_symmetry_2
C1 H1A 0.9600 .
C1 H1B 0.9600 .
C1 H1C 0.9600 .
C1 C2 1.528(8) .
C2 H2 0.9800 .
C2 C3 1.545(11) .
C2 C4 1.507(9) .
C3 H3A 0.9600 .
C3 H3B 0.9600 .
C3 H3C 0.9600 .
C4 C5 1.405(9) .
C4 C9 1.406(9) .
C5 H5 0.9300 .
C5 C6 1.394(10) .
C6 C7 1.380(9) .
C6 I1 2.078(7) .
C7 H7 0.9300 .
C7 C8 1.391(10) .
C8 C9 1.408(9) .
C8 C10 1.526(9) .
C9 N1 1.404(8) .
C10 H10 0.9800 .
C10 C11 1.483(11) .
C10 C12 1.540(10) .
C11 H11A 0.9600 .
C11 H11B 0.9600 .
C11 H11C 0.9600 .
C12 H12A 0.9600 .
C12 H12B 0.9600 .
C12 H12C 0.9600 .
C13 C13 1.505(12) 3_755
C13 C14 1.503(9) .
C13 N1 1.283(8) .
C14 H14A 0.9600 .
C14 H14B 0.9600 .
C14 H14C 0.9600 .

loop_
_geom_torsion_atom_site_label_1
_geom_torsion_atom_site_label_2
_geom_torsion_atom_site_label_3
_geom_torsion_atom_site_label_4
_geom_torsion
_geom_torsion_site_symmetry_1
C1 C2 C4 C5 -14.5(9) .
C1 C2 C4 C9 166.4(6) .
C2 C4 C5 C6 -178.2(6) .
C2 C4 C9 C8 173.0(6) .
C2 C4 C9 N1 -0.2(9) .
C3 C2 C4 C5 108.2(7) .
C3 C2 C4 C9 -70.9(8) .
C4 C5 C6 C7 3.7(10) .
C4 C5 C6 I1 -176.4(5) .
C4 C9 N1 C13 -85.3(8) .
C5 C4 C9 C8 -6.2(9) .
C5 C4 C9 N1 -179.3(6) .
C5 C6 C7 C8 -3.2(10) .
C6 C7 C8 C9 -2.0(10) .
C6 C7 C8 C10 -178.6(6) .
C7 C8 C9 C4 6.8(10) .
C7 C8 C9 N1 179.9(6) .
C7 C8 C10 C11 80.1(9) .
C7 C8 C10 C12 -44.9(10) .
C8 C9 N1 C13 101.5(7) .
C9 C4 C5 C6 0.9(9) .
C9 C8 C10 C11 -96.5(10) .
C9 C8 C10 C12 138.5(8) .
C10 C8 C9 C4 -176.6(6) .
C10 C8 C9 N1 -3.5(9) .
C13 C13 N1 C9 -178.9(6) 3_755
C14 C13 N1 C9 -1.2(10) .
I1 C6 C7 C8 177.0(5) .
